data_4036853
loop_
_publ_author_name
'Markad, Shivaji B.'
'Argade, Narshinha P.'

_publ_section_title
;
 Biomimetic Collective Total Synthesis of Bioactive Carbazole Alkaloids
 Indizoline, Mafaicheenamine A, Claulamine A, Claulansine A, and the
 Proposed Claulamine E.
;
_journal_issue 12
_journal_name_full 'The Journal of organic chemistry'
_journal_page_first 5222
_journal_page_last 5227
_journal_paper_doi 10.1021/acs.joc.6b00702
_journal_volume 81
_journal_year 2016
_chemical_formula_moiety 'C19 H21 N O3'
_chemical_formula_sum 'C19 H21 N O3'
_chemical_formula_weight 310.86
_space_group_IT_number 33
_space_group_name_Hall 'P 2c -2n'
_space_group_name_H-M_alt 'P n a 21'
_symmetry_cell_setting orthorhombic
_symmetry_space_group_name_H-M 'P n a 21'
_atom_sites_solution_hydrogens geom
_atom_sites_solution_primary direct
_atom_sites_solution_secondary difmap
_audit_creation_method SHELXL-97
_cell_angle_alpha 90.00
_cell_angle_beta 90.00
_cell_angle_gamma 90.00
_cell_formula_units_Z 8
_cell_length_a 12.5422(5)
_cell_length_b 15.4562(6)
_cell_length_c 16.4857(6)
_cell_measurement_reflns_used 3354
_cell_measurement_temperature 100(2)
_cell_measurement_theta_max 23.59
_cell_measurement_theta_min 2.43
_cell_volume 3195.8(2)
_computing_cell_refinement 'Bruker SAINT'
_computing_data_collection 'Bruker APEX2'
_computing_data_reduction 'Bruker SAINT'
_computing_molecular_graphics 'Bruker SHELXTL'
_computing_publication_material 'Bruker SHELXTL'
_computing_structure_refinement 'SHELXL-97 (Sheldrick, 2008)'
_computing_structure_solution 'SHELXS-97 (Sheldrick, 2008)'
_diffrn_ambient_temperature 100(2)
_diffrn_measured_fraction_theta_full 0.998
_diffrn_measured_fraction_theta_max 0.998
_diffrn_measurement_device_type 'Bruker APEX-II CCD'
_diffrn_measurement_method '\f and \w scans'
_diffrn_radiation_monochromator graphite
_diffrn_radiation_source 'fine-focus sealed tube'
_diffrn_radiation_type MoK\a
_diffrn_radiation_wavelength 0.71073
_diffrn_reflns_av_R_equivalents 0.0991
_diffrn_reflns_av_sigmaI/netI 0.0893
_diffrn_reflns_limit_h_max 13
_diffrn_reflns_limit_h_min -14
_diffrn_reflns_limit_k_max 14
_diffrn_reflns_limit_k_min -18
_diffrn_reflns_limit_l_max 19
_diffrn_reflns_limit_l_min -19
_diffrn_reflns_number 21098
_diffrn_reflns_theta_full 24.74
_diffrn_reflns_theta_max 24.74
_diffrn_reflns_theta_min 2.43
_exptl_absorpt_coefficient_mu 0.087
_exptl_absorpt_correction_T_max 0.9751
_exptl_absorpt_correction_T_min 0.9643
_exptl_absorpt_correction_type multi-scan
_exptl_absorpt_process_details SADABS,(BRUKER,2006)
_exptl_crystal_colour COLOURLESS
_exptl_crystal_density_diffrn 1.292
_exptl_crystal_density_method 'not measured'
_exptl_crystal_description BLOCK
_exptl_crystal_F_000 1324
_exptl_crystal_size_max 0.42
_exptl_crystal_size_mid 0.37
_exptl_crystal_size_min 0.29
_refine_diff_density_max 1.080
_refine_diff_density_min -0.381
_refine_diff_density_rms 0.091
_refine_ls_abs_structure_details 'Flack H D (1983), Acta Cryst. A39, 876-881'
_refine_ls_abs_structure_Flack -1(2)
_refine_ls_extinction_method none
_refine_ls_goodness_of_fit_ref 1.033
_refine_ls_hydrogen_treatment constr
_refine_ls_matrix_type full
_refine_ls_number_parameters 423
_refine_ls_number_reflns 5460
_refine_ls_number_restraints 1
_refine_ls_restrained_S_all 1.033
_refine_ls_R_factor_all 0.1064
_refine_ls_R_factor_gt 0.0863
_refine_ls_shift/su_max 0.034
_refine_ls_shift/su_mean 0.002
_refine_ls_structure_factor_coef Fsqd
_refine_ls_weighting_details 'calc w=1/[\s^2^(Fo^2^)+(0.1260P)^2^+3.8590P] where P=(Fo^2^+2Fc^2^)/3'
_refine_ls_weighting_scheme calc
_refine_ls_wR_factor_gt 0.2109
_refine_ls_wR_factor_ref 0.2290
_reflns_number_gt 4263
_reflns_number_total 5460
_reflns_threshold_expression >2sigma(I)
_cod_data_source_file jo6b00702_si_001.cif
_cod_data_source_block shivaji_r_0m
_cod_depositor_comments
;
The following automatic conversions were performed:

data item '_exptl_absorpt_correction_type' value 'MULTI-SCAN' was
changed to 'multi-scan' in accordance with the
/home/saulius/struct/COD-crude-data/automatic-downloads/DataCite-retrospective/ACS/depositions/lib/dictionaries/cif_core.dic
dictionary named 'cif_core.dic' version 2.4.2 last updated on
2011-04-26.

data item '_refine_ls_hydrogen_treatment' value 'CONSTR' was changed
to 'constr' in accordance with the
/home/saulius/struct/COD-crude-data/automatic-downloads/DataCite-retrospective/ACS/depositions/lib/dictionaries/cif_core.dic
dictionary named 'cif_core.dic' version 2.4.2 last updated on
2011-04-26.

data item '_symmetry_cell_setting' value 'Orthorhombic' was changed
to 'orthorhombic' in accordance with the
/home/saulius/struct/COD-crude-data/automatic-downloads/DataCite-retrospective/ACS/depositions/lib/dictionaries/cif_core.dic
dictionary named 'cif_core.dic' version 2.4.2 last updated on
2011-04-26.

Automatic conversion script
Id: cif_fix_values 6909 2019-04-08 15:41:33Z antanas 

2020-06-08
Z value and formula fixed to values more according to usual
chemical conventions.                 miguel
;
_cod_original_formula_sum 'C38 H41 N2 O6'
_cod_original_formula_weight 621.73
_cod_original_formula_moiety 'C38 H41 N2 O6'
_cod_original_formula_units_Z 4
_cod_original_sg_symbol_H-M 'Pna2(1) '
_cod_database_code 4036853

loop_
_symmetry_equiv_pos_as_xyz
'x, y, z'
'-x, -y, z+1/2'
'x+1/2, -y+1/2, z'
'-x+1/2, y+1/2, z+1/2'

loop_
_atom_site_label
_atom_site_type_symbol
_atom_site_fract_x
_atom_site_fract_y
_atom_site_fract_z
_atom_site_U_iso_or_equiv
_atom_site_adp_type
_atom_site_occupancy
_atom_site_symmetry_multiplicity
_atom_site_calc_flag
_atom_site_refinement_flags
O1 O 0.1349(3) 0.5357(2) 0.9660(2) 0.0255(9) Uani 1 1 d .
O2 O 0.3837(4) 0.3582(3) 0.7993(3) 0.0449(12) Uani 1 1 d .
O3 O 0.2750(3) 0.2264(3) 0.9627(2) 0.0261(9) Uani 1 1 d .
H3 H 0.3236 0.2390 0.9958 0.039 Uiso 1 1 calc R
O4 O 0.3849(3) 0.5388(2) 0.4900(2) 0.0259(9) Uani 1 1 d .
O5 O 0.6410(4) 0.3625(3) 0.6464(3) 0.0406(11) Uani 1 1 d .
O6 O 0.5275(3) 0.2269(3) 0.4898(2) 0.0282(9) Uani 1 1 d .
H6 H 0.5792 0.2275 0.4574 0.042 Uiso 1 1 calc R
N1 N 0.1782(4) 0.7127(3) 0.9100(3) 0.0242(10) Uani 1 1 d .
H1N H 0.1213 0.7138 0.9412 0.029 Uiso 1 1 calc R
N2 N 0.4319(4) 0.7190(3) 0.5458(3) 0.0239(11) Uani 1 1 d .
H2N H 0.3748 0.7225 0.5150 0.029 Uiso 1 1 calc R
C1 C 0.3786(5) 0.8171(4) 0.7894(3) 0.0257(13) Uani 1 1 d .
H1 H 0.4399 0.8001 0.7595 0.031 Uiso 1 1 calc R
C2 C 0.3505(5) 0.9032(4) 0.7951(3) 0.0275(13) Uani 1 1 d .
H2 H 0.3935 0.9455 0.7690 0.033 Uiso 1 1 calc R
C3 C 0.2600(5) 0.9299(4) 0.8387(3) 0.0289(13) Uani 1 1 d .
H3A H 0.2412 0.9894 0.8402 0.035 Uiso 1 1 calc R
C4 C 0.1987(5) 0.8704(4) 0.8791(3) 0.0271(13) Uani 1 1 d .
H4 H 0.1384 0.8887 0.9095 0.032 Uiso 1 1 calc R
C5 C 0.2248(5) 0.7851(3) 0.8751(3) 0.0237(12) Uani 1 1 d .
C6 C 0.3148(5) 0.7544(3) 0.8287(4) 0.0191(13) Uani 1 1 d .
C7 C 0.3208(4) 0.6624(4) 0.8385(3) 0.0227(12) Uani 1 1 d .
C8 C 0.2334(5) 0.6385(4) 0.8890(3) 0.0248(13) Uani 1 1 d .
C9 C 0.2178(4) 0.5545(3) 0.9124(3) 0.0234(12) Uani 1 1 d .
C10 C 0.0325(5) 0.5291(4) 0.9256(4) 0.0297(13) Uani 1 1 d .
H10A H 0.0141 0.5851 0.9015 0.045 Uiso 1 1 calc R
H10B H -0.0223 0.5127 0.9651 0.045 Uiso 1 1 calc R
H10C H 0.0365 0.4851 0.8829 0.045 Uiso 1 1 calc R
C11 C 0.2836(5) 0.4900(4) 0.8837(3) 0.0246(12) Uani 1 1 d .
C12 C 0.3675(4) 0.5116(4) 0.8308(3) 0.0251(12) Uani 1 1 d .
C13 C 0.3852(5) 0.5965(3) 0.8089(3) 0.0239(13) Uani 1 1 d .
H13 H 0.4421 0.6101 0.7730 0.029 Uiso 1 1 calc R
C14 C 0.4370(5) 0.4386(3) 0.7994(4) 0.0350(15) Uani 1 1 d .
H14A H 0.4601 0.4523 0.7434 0.042 Uiso 1 1 calc R
H14B H 0.5016 0.4341 0.8336 0.042 Uiso 1 1 calc R
C15 C 0.2636(5) 0.3980(3) 0.9090(3) 0.0244(12) Uani 1 1 d .
H15 H 0.2049 0.3806 0.9415 0.029 Uiso 1 1 calc R
C16 C 0.3465(6) 0.3367(4) 0.8774(4) 0.0380(16) Uani 1 1 d .
H16 H 0.4092 0.3423 0.9145 0.046 Uiso 1 1 calc R
C17 C 0.3119(6) 0.2412(4) 0.8816(4) 0.0268(15) Uani 1 1 d .
C18 C 0.4079(5) 0.1837(4) 0.8661(4) 0.0351(15) Uani 1 1 d .
H18A H 0.4679 0.2033 0.8994 0.053 Uiso 1 1 calc R
H18B H 0.4275 0.1867 0.8086 0.053 Uiso 1 1 calc R
H18C H 0.3901 0.1238 0.8803 0.053 Uiso 1 1 calc R
C19 C 0.2222(6) 0.2190(5) 0.8265(4) 0.0440(17) Uani 1 1 d .
H19A H 0.1916 0.1633 0.8426 0.066 Uiso 1 1 calc R
H19B H 0.2484 0.2153 0.7707 0.066 Uiso 1 1 calc R
H19C H 0.1673 0.2640 0.8300 0.066 Uiso 1 1 calc R
C20 C 0.6322(5) 0.8148(4) 0.6717(3) 0.0256(13) Uani 1 1 d .
H20 H 0.6920 0.7950 0.7017 0.031 Uiso 1 1 calc R
C21 C 0.6049(5) 0.9013(4) 0.6730(3) 0.0331(15) Uani 1 1 d .
H21 H 0.6456 0.9409 0.7043 0.040 Uiso 1 1 calc R
C22 C 0.5175(5) 0.9303(4) 0.6284(3) 0.0295(13) Uani 1 1 d .
H22 H 0.5004 0.9901 0.6287 0.035 Uiso 1 1 calc R
C23 C 0.4548(5) 0.8734(4) 0.5833(3) 0.0296(15) Uani 1 1 d .
H23 H 0.3956 0.8938 0.5528 0.036 Uiso 1 1 calc R
C24 C 0.4811(4) 0.7859(4) 0.5841(3) 0.0237(13) Uani 1 1 d .
C25 C 0.5716(5) 0.7563(3) 0.6260(3) 0.0204(14) Uani 1 1 d .
C26 C 0.5777(4) 0.6636(4) 0.6131(3) 0.0200(11) Uani 1 1 d .
C27 C 0.4884(4) 0.6436(4) 0.5643(3) 0.0213(12) Uani 1 1 d .
C28 C 0.4694(4) 0.5595(3) 0.5388(3) 0.0201(11) Uani 1 1 d .
C29 C 0.2875(5) 0.5322(4) 0.5360(4) 0.0266(13) Uani 1 1 d .
H29A H 0.2942 0.4857 0.5760 0.040 Uiso 1 1 calc R
H29B H 0.2281 0.5195 0.4992 0.040 Uiso 1 1 calc R
H29C H 0.2740 0.5871 0.5639 0.040 Uiso 1 1 calc R
C30 C 0.5391(4) 0.4942(3) 0.5648(3) 0.0192(11) Uani 1 1 d .
C31 C 0.6267(4) 0.5141(4) 0.6145(3) 0.0259(13) Uani 1 1 d .
C32 C 0.6459(5) 0.5989(4) 0.6394(3) 0.0244(12) Uani 1 1 d .
H32 H 0.7046 0.6120 0.6737 0.029 Uiso 1 1 calc R
C33 C 0.6989(5) 0.4411(4) 0.6435(4) 0.0304(13) Uani 1 1 d .
H33A H 0.7601 0.4349 0.6060 0.036 Uiso 1 1 calc R
H33B H 0.7270 0.4549 0.6981 0.036 Uiso 1 1 calc R
C34 C 0.5181(5) 0.4022(4) 0.5380(3) 0.0282(13) Uani 1 1 d .
H34A H 0.5171 0.3994 0.4780 0.034 Uiso 1 1 calc R
H34B H 0.4475 0.3833 0.5582 0.034 Uiso 1 1 calc R
C35 C 0.6072(7) 0.3399(4) 0.5717(4) 0.0432(18) Uani 1 1 d .
H35 H 0.6696 0.3429 0.5341 0.052 Uiso 1 1 calc R
C36 C 0.5655(5) 0.2457(3) 0.5715(3) 0.0169(13) Uani 1 1 d .
C37 C 0.4743(5) 0.2304(5) 0.6269(4) 0.0437(18) Uani 1 1 d .
H37A H 0.4113 0.2609 0.6063 0.066 Uiso 1 1 calc R
H37B H 0.4919 0.2521 0.6811 0.066 Uiso 1 1 calc R
H37C H 0.4594 0.1683 0.6297 0.066 Uiso 1 1 calc R
C38 C 0.6572(5) 0.1809(4) 0.5920(4) 0.0349(15) Uani 1 1 d .
H38A H 0.6293 0.1216 0.5914 0.052 Uiso 1 1 calc R
H38B H 0.6859 0.1940 0.6459 0.052 Uiso 1 1 calc R
H38C H 0.7140 0.1863 0.5514 0.052 Uiso 1 1 calc R

loop_
_atom_site_aniso_label
_atom_site_aniso_U_11
_atom_site_aniso_U_22
_atom_site_aniso_U_33
_atom_site_aniso_U_23
_atom_site_aniso_U_13
_atom_site_aniso_U_12
O1 0.023(2) 0.0289(19) 0.0244(18) 0.0015(16) 0.0081(16) -0.0036(16)
O2 0.064(3) 0.029(2) 0.042(2) -0.004(2) 0.008(2) -0.001(2)
O3 0.026(2) 0.029(2) 0.0233(18) -0.0035(18) 0.0035(17) -0.0062(18)
O4 0.027(2) 0.0246(19) 0.0261(18) -0.0060(16) -0.0048(17) 0.0037(16)
O5 0.038(3) 0.034(2) 0.050(3) -0.002(2) -0.020(2) 0.004(2)
O6 0.028(2) 0.038(2) 0.0188(18) -0.0132(18) 0.0027(18) 0.001(2)
N1 0.030(3) 0.014(2) 0.028(2) 0.0013(19) 0.003(2) -0.004(2)
N2 0.022(3) 0.030(3) 0.020(2) 0.002(2) -0.0077(19) 0.009(2)
C1 0.032(3) 0.024(3) 0.021(3) -0.006(2) 0.001(2) -0.005(2)
C2 0.042(4) 0.020(3) 0.020(3) 0.001(2) 0.006(3) -0.012(3)
C3 0.041(4) 0.021(3) 0.025(3) -0.002(2) -0.001(3) 0.003(3)
C4 0.040(4) 0.021(3) 0.020(3) 0.000(2) 0.004(3) 0.002(3)
C5 0.035(3) 0.008(3) 0.029(3) 0.001(2) -0.003(3) -0.005(2)
C6 0.018(3) 0.018(3) 0.022(3) 0.000(2) -0.001(2) -0.003(2)
C7 0.020(3) 0.029(3) 0.019(2) -0.002(2) 0.001(2) -0.003(2)
C8 0.036(3) 0.028(3) 0.010(2) 0.002(2) 0.005(2) 0.009(3)
C9 0.026(3) 0.025(3) 0.019(2) -0.006(2) 0.005(2) -0.009(2)
C10 0.025(3) 0.032(3) 0.033(3) -0.001(2) 0.002(3) 0.000(2)
C11 0.026(3) 0.027(3) 0.020(2) 0.002(2) -0.004(2) 0.001(2)
C12 0.021(3) 0.033(3) 0.022(3) 0.000(2) 0.003(2) -0.001(2)
C13 0.029(3) 0.019(3) 0.023(3) -0.003(2) 0.011(2) -0.002(2)
C14 0.033(3) 0.016(3) 0.056(4) 0.003(3) 0.020(3) 0.000(2)
C15 0.035(3) 0.019(3) 0.019(2) 0.002(2) 0.007(2) 0.003(2)
C16 0.044(4) 0.031(3) 0.038(3) 0.012(3) 0.024(3) -0.004(3)
C17 0.033(4) 0.027(3) 0.020(3) 0.004(2) 0.006(3) 0.005(2)
C18 0.052(4) 0.012(3) 0.041(3) -0.004(2) -0.001(3) -0.003(3)
C19 0.042(4) 0.046(4) 0.044(4) -0.021(3) -0.025(3) 0.004(3)
C20 0.026(3) 0.028(3) 0.022(3) 0.004(2) 0.002(2) -0.007(3)
C21 0.047(4) 0.027(3) 0.026(3) 0.003(2) -0.003(3) -0.007(3)
C22 0.040(3) 0.018(3) 0.031(3) 0.004(2) 0.009(3) -0.006(3)
C23 0.039(4) 0.027(3) 0.023(3) 0.014(2) -0.010(3) -0.010(3)
C24 0.023(3) 0.041(4) 0.007(2) 0.002(2) 0.001(2) 0.010(3)
C25 0.022(3) 0.026(3) 0.013(2) 0.004(2) 0.007(2) -0.005(2)
C26 0.019(3) 0.031(3) 0.011(2) 0.000(2) 0.002(2) -0.009(2)
C27 0.018(3) 0.024(3) 0.022(3) 0.000(2) 0.000(2) 0.001(2)
C28 0.023(3) 0.026(3) 0.012(2) -0.004(2) 0.002(2) 0.001(2)
C29 0.022(3) 0.022(3) 0.036(3) 0.000(2) -0.002(2) -0.008(2)
C30 0.023(3) 0.017(3) 0.018(2) -0.0008(19) -0.003(2) -0.001(2)
C31 0.029(3) 0.027(3) 0.021(3) 0.005(2) 0.003(2) -0.002(3)
C32 0.024(3) 0.024(3) 0.026(3) 0.003(2) -0.003(2) -0.003(2)
C33 0.023(3) 0.030(3) 0.037(3) 0.007(3) -0.012(3) -0.002(3)
C34 0.036(3) 0.022(3) 0.027(3) -0.007(2) -0.011(3) 0.002(2)
C35 0.075(5) 0.024(3) 0.030(3) 0.008(3) 0.016(3) 0.013(3)
C36 0.018(3) 0.021(3) 0.012(3) -0.0022(18) 0.005(2) 0.002(2)
C37 0.040(4) 0.055(4) 0.036(3) 0.005(3) 0.014(3) 0.030(4)
C38 0.029(3) 0.047(4) 0.028(3) -0.008(3) -0.009(3) 0.010(3)

loop_
_atom_type_symbol
_atom_type_description
_atom_type_scat_dispersion_real
_atom_type_scat_dispersion_imag
_atom_type_scat_source
C C 0.0033 0.0016 'International Tables Vol C Tables 4.2.6.8 and 6.1.1.4'
H H 0.0000 0.0000 'International Tables Vol C Tables 4.2.6.8 and 6.1.1.4'
N N 0.0061 0.0033 'International Tables Vol C Tables 4.2.6.8 and 6.1.1.4'
O O 0.0106 0.0060 'International Tables Vol C Tables 4.2.6.8 and 6.1.1.4'

loop_
_geom_angle_atom_site_label_1
_geom_angle_atom_site_label_2
_geom_angle_atom_site_label_3
_geom_angle
C9 O1 C10 112.5(4)
C14 O2 C16 111.4(5)
C17 O3 H3 109.5
C28 O4 C29 111.4(4)
C35 O5 C33 110.7(5)
C36 O6 H6 109.5
C5 N1 C8 110.7(5)
C5 N1 H1N 124.6
C8 N1 H1N 124.6
C24 N2 C27 107.6(4)
C24 N2 H2N 126.2
C27 N2 H2N 126.2
C2 C1 C6 119.0(5)
C2 C1 H1 120.5
C6 C1 H1 120.5
C1 C2 C3 121.6(5)
C1 C2 H2 119.2
C3 C2 H2 119.2
C4 C3 C2 120.3(5)
C4 C3 H3A 119.8
C2 C3 H3A 119.8
C3 C4 C5 119.4(6)
C3 C4 H4 120.3
C5 C4 H4 120.3
C4 C5 N1 131.3(6)
C4 C5 C6 122.1(5)
N1 C5 C6 106.6(4)
C1 C6 C7 134.5(6)
C1 C6 C5 117.5(5)
C7 C6 C5 107.9(5)
C13 C7 C8 117.6(5)
C13 C7 C6 135.9(5)
C8 C7 C6 106.4(5)
C9 C8 N1 130.1(5)
C9 C8 C7 121.4(5)
N1 C8 C7 108.4(5)
C8 C9 C11 120.3(5)
C8 C9 O1 118.9(5)
C11 C9 O1 120.9(5)
O1 C10 H10A 109.5
O1 C10 H10B 109.5
H10A C10 H10B 109.5
O1 C10 H10C 109.5
H10A C10 H10C 109.5
H10B C10 H10C 109.5
C9 C11 C12 119.3(5)
C9 C11 C15 119.3(5)
C12 C11 C15 121.4(5)
C13 C12 C11 120.6(5)
C13 C12 C14 121.8(5)
C11 C12 C14 117.7(5)
C12 C13 C7 120.8(5)
C12 C13 H13 119.6
C7 C13 H13 119.6
O2 C14 C12 112.5(5)
O2 C14 H14A 109.1
C12 C14 H14A 109.1
O2 C14 H14B 109.1
C12 C14 H14B 109.1
H14A C14 H14B 107.8
C11 C15 C16 112.8(5)
C11 C15 H15 123.6
C16 C15 H15 123.6
O2 C16 C15 113.4(5)
O2 C16 C17 111.1(5)
C15 C16 C17 113.3(5)
O2 C16 H16 106.1
C15 C16 H16 106.1
C17 C16 H16 106.1
O3 C17 C19 106.7(5)
O3 C17 C18 108.6(5)
C19 C17 C18 111.3(5)
O3 C17 C16 106.6(5)
C19 C17 C16 114.0(6)
C18 C17 C16 109.3(5)
C17 C18 H18A 109.5
C17 C18 H18B 109.5
H18A C18 H18B 109.5
C17 C18 H18C 109.5
H18A C18 H18C 109.5
H18B C18 H18C 109.5
C17 C19 H19A 109.5
C17 C19 H19B 109.5
H19A C19 H19B 109.5
C17 C19 H19C 109.5
H19A C19 H19C 109.5
H19B C19 H19C 109.5
C21 C20 C25 120.0(6)
C21 C20 H20 120.0
C25 C20 H20 120.0
C20 C21 C22 119.9(6)
C20 C21 H21 120.1
C22 C21 H21 120.1
C21 C22 C23 121.5(6)
C21 C22 H22 119.3
C23 C22 H22 119.3
C24 C23 C22 118.2(5)
C24 C23 H23 120.9
C22 C23 H23 120.9
N2 C24 C23 128.8(5)
N2 C24 C25 110.3(5)
C23 C24 C25 120.9(5)
C20 C25 C24 119.4(5)
C20 C25 C26 133.5(6)
C24 C25 C26 107.0(5)
C32 C26 C27 120.6(5)
C32 C26 C25 134.4(5)
C27 C26 C25 105.0(5)
N2 C27 C28 128.9(5)
N2 C27 C26 110.1(5)
C28 C27 C26 120.9(5)
O4 C28 C27 122.0(5)
O4 C28 C30 119.6(5)
C27 C28 C30 118.4(5)
O4 C29 H29A 109.5
O4 C29 H29B 109.5
H29A C29 H29B 109.5
O4 C29 H29C 109.5
H29A C29 H29C 109.5
H29B C29 H29C 109.5
C28 C30 C31 120.5(5)
C28 C30 C34 118.7(5)
C31 C30 C34 120.9(5)
C32 C31 C30 120.9(5)
C32 C31 C33 120.1(5)
C30 C31 C33 119.0(5)
C26 C32 C31 118.7(5)
C26 C32 H32 120.7
C31 C32 H32 120.7
O5 C33 C31 110.0(4)
O5 C33 H33A 109.7
C31 C33 H33A 109.7
O5 C33 H33B 109.7
C31 C33 H33B 109.7
H33A C33 H33B 108.2
C30 C34 C35 110.4(5)
C30 C34 H34A 109.6
C35 C34 H34A 109.6
C30 C34 H34B 109.6
C35 C34 H34B 109.6
H34A C34 H34B 108.1
O5 C35 C36 110.6(5)
O5 C35 C34 112.7(5)
C36 C35 C34 109.6(6)
O5 C35 H35 107.9
C36 C35 H35 107.9
C34 C35 H35 107.9
O6 C36 C37 106.6(5)
O6 C36 C38 108.2(4)
C37 C36 C38 109.5(5)
O6 C36 C35 107.4(4)
C37 C36 C35 114.2(5)
C38 C36 C35 110.7(5)
C36 C37 H37A 109.5
C36 C37 H37B 109.5
H37A C37 H37B 109.5
C36 C37 H37C 109.5
H37A C37 H37C 109.5
H37B C37 H37C 109.5
C36 C38 H38A 109.5
C36 C38 H38B 109.5
H38A C38 H38B 109.5
C36 C38 H38C 109.5
H38A C38 H38C 109.5
H38B C38 H38C 109.5

loop_
_geom_bond_atom_site_label_1
_geom_bond_atom_site_label_2
_geom_bond_distance
O1 C9 1.395(6)
O1 C10 1.450(7)
O2 C14 1.410(7)
O2 C16 1.409(7)
O3 C17 1.435(7)
O3 H3 0.8400
O4 C28 1.368(6)
O4 C29 1.440(7)
O5 C35 1.348(8)
O5 C33 1.416(7)
O6 C36 1.459(7)
O6 H6 0.8400
N1 C5 1.387(7)
N1 C8 1.384(7)
N1 H1N 0.8800
N2 C24 1.359(7)
N2 C27 1.397(7)
N2 H2N 0.8800
C1 C2 1.381(8)
C1 C6 1.413(8)
C1 H1 0.9500
C2 C3 1.405(8)
C2 H2 0.9500
C3 C4 1.371(8)
C3 H3A 0.9500
C4 C5 1.361(8)
C4 H4 0.9500
C5 C6 1.444(8)
C6 C7 1.434(8)
C7 C13 1.388(8)
C7 C8 1.426(8)
C8 C9 1.368(8)
C9 C11 1.378(8)
C10 H10A 0.9800
C10 H10B 0.9800
C10 H10C 0.9800
C11 C12 1.407(8)
C11 C15 1.502(8)
C12 C13 1.379(8)
C12 C14 1.517(8)
C13 H13 0.9500
C14 H14A 0.9900
C14 H14B 0.9900
C15 C16 1.499(8)
C15 H15 0.9500
C16 C17 1.540(8)
C16 H16 1.0000
C17 C19 1.485(9)
C17 C18 1.517(9)
C18 H18A 0.9800
C18 H18B 0.9800
C18 H18C 0.9800
C19 H19A 0.9800
C19 H19B 0.9800
C19 H19C 0.9800
C20 C21 1.379(9)
C20 C25 1.401(8)
C20 H20 0.9500
C21 C22 1.394(9)
C21 H21 0.9500
C22 C23 1.395(8)
C22 H22 0.9500
C23 C24 1.393(8)
C23 H23 0.9500
C24 C25 1.405(8)
C25 C26 1.449(8)
C26 C32 1.386(8)
C26 C27 1.413(7)
C27 C28 1.387(8)
C28 C30 1.403(7)
C29 H29A 0.9800
C29 H29B 0.9800
C29 H29C 0.9800
C30 C31 1.406(7)
C30 C34 1.511(7)
C31 C32 1.393(8)
C31 C33 1.524(8)
C32 H32 0.9500
C33 H33A 0.9900
C33 H33B 0.9900
C34 C35 1.576(9)
C34 H34A 0.9900
C34 H34B 0.9900
C35 C36 1.547(9)
C35 H35 1.0000
C36 C37 1.482(8)
C36 C38 1.563(8)
C37 H37A 0.9800
C37 H37B 0.9800
C37 H37C 0.9800
C38 H38A 0.9800
C38 H38B 0.9800
C38 H38C 0.9800

loop_
_geom_torsion_atom_site_label_1
_geom_torsion_atom_site_label_2
_geom_torsion_atom_site_label_3
_geom_torsion_atom_site_label_4
_geom_torsion
C6 C1 C2 C3 -0.3(9)
C1 C2 C3 C4 2.1(9)
C2 C3 C4 C5 -1.5(9)
C3 C4 C5 N1 179.3(5)
C3 C4 C5 C6 -0.8(9)
C8 N1 C5 C4 -179.7(6)
C8 N1 C5 C6 0.4(6)
C2 C1 C6 C7 -177.4(6)
C2 C1 C6 C5 -1.8(8)
C4 C5 C6 C1 2.5(9)
N1 C5 C6 C1 -177.6(5)
C4 C5 C6 C7 179.1(5)
N1 C5 C6 C7 -1.0(6)
C1 C6 C7 C13 -6.3(12)
C5 C6 C7 C13 177.9(6)
C1 C6 C7 C8 177.0(6)
C5 C6 C7 C8 1.2(6)
C5 N1 C8 C9 177.0(6)
C5 N1 C8 C7 0.4(6)
C13 C7 C8 C9 4.7(8)
C6 C7 C8 C9 -178.0(5)
C13 C7 C8 N1 -178.4(5)
C6 C7 C8 N1 -1.0(6)
N1 C8 C9 C11 -179.8(5)
C7 C8 C9 C11 -3.6(8)
N1 C8 C9 O1 -0.3(9)
C7 C8 C9 O1 176.0(5)
C10 O1 C9 C8 81.4(6)
C10 O1 C9 C11 -99.0(6)
C8 C9 C11 C12 0.7(8)
O1 C9 C11 C12 -178.9(5)
C8 C9 C11 C15 -178.9(5)
O1 C9 C11 C15 1.6(8)
C9 C11 C12 C13 1.1(8)
C15 C11 C12 C13 -179.4(5)
C9 C11 C12 C14 -179.0(5)
C15 C11 C12 C14 0.6(8)
C11 C12 C13 C7 0.1(8)
C14 C12 C13 C7 -179.8(5)
C8 C7 C13 C12 -2.9(8)
C6 C7 C13 C12 -179.3(6)
C16 O2 C14 C12 -57.2(7)
C13 C12 C14 O2 -155.1(5)
C11 C12 C14 O2 25.0(8)
C9 C11 C15 C16 -175.9(5)
C12 C11 C15 C16 4.5(7)
C14 O2 C16 C15 64.1(7)
C14 O2 C16 C17 -166.9(5)
C11 C15 C16 O2 -35.9(7)
C11 C15 C16 C17 -163.7(5)
O2 C16 C17 O3 -179.6(5)
C15 C16 C17 O3 -50.5(7)
O2 C16 C17 C19 -62.1(8)
C15 C16 C17 C19 66.9(7)
O2 C16 C17 C18 63.2(7)
C15 C16 C17 C18 -167.8(5)
C25 C20 C21 C22 -0.5(8)
C20 C21 C22 C23 1.4(8)
C21 C22 C23 C24 0.4(8)
C27 N2 C24 C23 179.3(5)
C27 N2 C24 C25 1.7(6)
C22 C23 C24 N2 179.5(5)
C22 C23 C24 C25 -3.1(8)
C21 C20 C25 C24 -2.2(8)
C21 C20 C25 C26 -178.8(6)
N2 C24 C25 C20 -178.1(5)
C23 C24 C25 C20 4.1(8)
N2 C24 C25 C26 -0.7(6)
C23 C24 C25 C26 -178.5(5)
C20 C25 C26 C32 -1.5(11)
C24 C25 C26 C32 -178.4(6)
C20 C25 C26 C27 176.4(6)
C24 C25 C26 C27 -0.5(6)
C24 N2 C27 C28 -179.4(5)
C24 N2 C27 C26 -2.1(6)
C32 C26 C27 N2 179.8(5)
C25 C26 C27 N2 1.6(6)
C32 C26 C27 C28 -2.6(8)
C25 C26 C27 C28 179.2(5)
C29 O4 C28 C27 -79.7(6)
C29 O4 C28 C30 99.7(5)
N2 C27 C28 O4 -1.5(8)
C26 C27 C28 O4 -178.6(4)
N2 C27 C28 C30 179.0(5)
C26 C27 C28 C30 1.9(7)
O4 C28 C30 C31 179.6(4)
C27 C28 C30 C31 -0.9(7)
O4 C28 C30 C34 -0.1(7)
C27 C28 C30 C34 179.4(5)
C28 C30 C31 C32 0.4(8)
C34 C30 C31 C32 -179.9(5)
C28 C30 C31 C33 178.4(5)
C34 C30 C31 C33 -1.9(7)
C27 C26 C32 C31 2.0(8)
C25 C26 C32 C31 179.7(6)
C30 C31 C32 C26 -1.0(8)
C33 C31 C32 C26 -178.9(5)
C35 O5 C33 C31 62.9(7)
C32 C31 C33 O5 151.4(5)
C30 C31 C33 O5 -26.6(7)
C28 C30 C34 C35 178.3(5)
C31 C30 C34 C35 -1.4(7)
C33 O5 C35 C36 167.9(5)
C33 O5 C35 C34 -69.0(7)
C30 C34 C35 O5 35.9(8)
C30 C34 C35 C36 159.6(5)
O5 C35 C36 O6 178.3(5)
C34 C35 C36 O6 53.4(6)
O5 C35 C36 C37 60.4(8)
C34 C35 C36 C37 -64.5(7)
O5 C35 C36 C38 -63.8(7)
C34 C35 C36 C38 171.4(5)
